data_7250778
loop_
_publ_author_name
'Ebrahimi, Bahare'
'Notash, Behrouz'

_publ_section_title
;
 Moisture-induced single-crystal-to-powder structural transformation in
 cadmium coordination compounds containing an electron-deficient ligand:
 coordinated solvent exchange and retention of dimension
;
_journal_issue 35
_journal_name_full CrystEngComm
_journal_page_first 5889
_journal_page_last 5900
_journal_paper_doi 10.1039/D5CE00648A
_journal_volume 27
_journal_year 2025
_chemical_formula_moiety 'C24 H20 Cd Cl2 N12 O10'
_chemical_formula_sum 'C24 H20 Cd Cl2 N12 O10'
_chemical_formula_weight 819.83
_space_group_crystal_system triclinic
_space_group_IT_number 2
_space_group_name_Hall '-P 1'
_space_group_name_H-M_alt 'P -1'
_atom_sites_solution_hydrogens mixed
_audit_creation_method SHELXL-2018/3
_audit_update_record
;
2025-06-25 deposited with the CCDC.	2025-08-05 downloaded from the CCDC.
;
_cell_angle_alpha 90.53(3)
_cell_angle_beta 97.08(3)
_cell_angle_gamma 99.36(3)
_cell_formula_units_Z 1
_cell_length_a 7.6679(15)
_cell_length_b 8.6057(17)
_cell_length_c 11.831(2)
_cell_measurement_reflns_used 2682
_cell_measurement_temperature 298(2)
_cell_measurement_theta_max 24.997
_cell_measurement_theta_min 1.735
_cell_volume 764.1(3)
_computing_cell_refinement 'X-Area (Stoe & Cie GmbH, 2005)'
_computing_data_collection 'X-Area (Stoe & Cie GmbH, 2005)'
_computing_data_reduction 'X-Area (Stoe & Cie GmbH, 2005)'
_computing_molecular_graphics 'ORTEP-3 for Windows (Farrugia, 1997)'
_computing_publication_material 'WinGX (Farrugia, 1999)'
_computing_structure_refinement 'SHELXL-2018/3 (Sheldrick, 2018)'
_computing_structure_solution 'SHELXS-97 (Sheldrick, 2008)'
_diffrn_ambient_temperature 298(2)
_diffrn_detector_area_resol_mean '0.15 mm'
_diffrn_measured_fraction_theta_full 0.998
_diffrn_measured_fraction_theta_max 0.998
_diffrn_measurement_device_type 'STOE IPDS 2T'
_diffrn_measurement_method 'rotation method'
_diffrn_radiation_type MoK\a
_diffrn_radiation_wavelength 0.71073
_diffrn_reflns_av_R_equivalents 0.1221
_diffrn_reflns_av_unetI/netI 0.1108
_diffrn_reflns_Laue_measured_fraction_full 0.998
_diffrn_reflns_Laue_measured_fraction_max 0.998
_diffrn_reflns_limit_h_max 9
_diffrn_reflns_limit_h_min -9
_diffrn_reflns_limit_k_max 10
_diffrn_reflns_limit_k_min -10
_diffrn_reflns_limit_l_max 14
_diffrn_reflns_limit_l_min -13
_diffrn_reflns_number 6372
_diffrn_reflns_point_group_measured_fraction_full 0.998
_diffrn_reflns_point_group_measured_fraction_max 0.998
_diffrn_reflns_theta_full 24.997
_diffrn_reflns_theta_max 24.997
_diffrn_reflns_theta_min 1.735
_exptl_absorpt_coefficient_mu 0.966
_exptl_absorpt_correction_type numerical
_exptl_absorpt_process_details 'shape of crystal determined optically'
_exptl_crystal_colour red
_exptl_crystal_density_diffrn 1.782
_exptl_crystal_description needle
_exptl_crystal_F_000 410
_exptl_crystal_size_max 0.250
_exptl_crystal_size_mid 0.200
_exptl_crystal_size_min 0.150
_exptl_transmission_factor_max 0.869
_exptl_transmission_factor_min 0.794
_refine_diff_density_max 0.899
_refine_diff_density_min -0.710
_refine_diff_density_rms 0.102
_refine_ls_extinction_method none
_refine_ls_goodness_of_fit_ref 0.963
_refine_ls_hydrogen_treatment mixed
_refine_ls_matrix_type full
_refine_ls_number_parameters 229
_refine_ls_number_reflns 2682
_refine_ls_number_restraints 2
_refine_ls_restrained_S_all 0.963
_refine_ls_R_factor_all 0.0755
_refine_ls_R_factor_gt 0.0527
_refine_ls_shift/su_max 0.000
_refine_ls_shift/su_mean 0.000
_refine_ls_structure_factor_coef Fsqd
_refine_ls_weighting_details 'w=1/[\s^2^(Fo^2^)+(0.0476P)^2^] where P=(Fo^2^+2Fc^2^)/3'
_refine_ls_weighting_scheme calc
_refine_ls_wR_factor_gt 0.1070
_refine_ls_wR_factor_ref 0.1147
_reflns_Friedel_coverage 0.000
_reflns_number_gt 2053
_reflns_number_total 2682
_reflns_threshold_expression 'I > 2\s(I)'
_cod_data_source_file d5ce00648a2.cif
_cod_data_source_block shelx_CCDC2
_cod_depositor_comments 'Adding full bibliography for 7250776--7250778.cif.'
_cod_database_code 7250778
_shelx_shelxl_version_number 2018/3
_shelx_space_group_comment
;
The symmetry employed for this shelxl refinement is uniquely defined
by the following loop, which should always be used as a source of
symmetry information in preference to the above space-group names.
They are only intended as comments.
;
_shelx_estimated_absorpt_t_min 0.794
_shelx_estimated_absorpt_t_max 0.869

loop_
_space_group_symop_operation_xyz
'x, y, z'
'-x, -y, -z'

loop_
_atom_site_label
_atom_site_type_symbol
_atom_site_fract_x
_atom_site_fract_y
_atom_site_fract_z
_atom_site_U_iso_or_equiv
_atom_site_adp_type
_atom_site_occupancy
_atom_site_site_symmetry_order
_atom_site_calc_flag
_atom_site_refinement_flags_posn
_atom_site_refinement_flags_adp
_atom_site_refinement_flags_occupancy
_atom_site_disorder_assembly
_atom_site_disorder_group
Cd1 Cd 1.000000 1.000000 0.500000 0.0334(2) Uani 1 2 d S . P . .
Cl1 Cl 1.36690(18) 1.15043(18) 0.36796(14) 0.0491(4) Uani 1 1 d . . . . .
O1 O 1.1584(5) 0.9261(5) 0.6619(3) 0.0454(10) Uani 1 1 d D . . . .
O2 O 1.3009(7) 1.0722(7) 0.4604(5) 0.0827(16) Uani 1 1 d . . . . .
O3 O 1.4873(9) 1.2858(7) 0.4059(7) 0.126(3) Uani 1 1 d . . . . .
O4 O 1.4528(9) 1.0474(10) 0.3110(5) 0.120(3) Uani 1 1 d . . . . .
O5 O 1.2256(6) 1.1943(6) 0.2939(5) 0.0756(15) Uani 1 1 d . . . . .
N1 N 0.9911(6) 0.7599(5) 0.4178(4) 0.0424(12) Uani 1 1 d . . . . .
N2 N 0.7002(7) 0.3491(6) 0.1544(4) 0.0496(13) Uani 1 1 d . . . . .
N3 N 0.5387(6) 0.5395(5) 0.2122(4) 0.0475(13) Uani 1 1 d . . . . .
N4 N 0.3971(7) 0.4729(6) 0.1416(5) 0.0481(13) Uani 1 1 d . . . . .
N5 N 0.5576(7) 0.2809(6) 0.0855(4) 0.0499(13) Uani 1 1 d . . . . .
N6 N 0.1154(7) 0.0789(6) -0.1382(4) 0.0506(14) Uani 1 1 d . . . . .
C1 C 0.8453(7) 0.6849(6) 0.3519(5) 0.0380(13) Uani 1 1 d . . . . .
H1 H 0.742277 0.730000 0.344246 0.046 Uiso 1 1 calc R U . . .
C2 C 1.1378(8) 0.6928(7) 0.4286(6) 0.0496(16) Uani 1 1 d . . . . .
H2 H 1.240191 0.745121 0.472145 0.060 Uiso 1 1 calc R U . . .
C3 C 1.1430(9) 0.5504(7) 0.3782(6) 0.0515(16) Uani 1 1 d . . . . .
H3 H 1.245659 0.505070 0.389302 0.062 Uiso 1 1 calc R U . . .
C4 C 0.9940(8) 0.4756(7) 0.3109(5) 0.0468(15) Uani 1 1 d . . . . .
H4 H 0.995038 0.378637 0.275873 0.056 Uiso 1 1 calc R U . . .
C5 C 0.8434(7) 0.5440(6) 0.2954(5) 0.0373(13) Uani 1 1 d . . . . .
C6 C 0.6849(7) 0.4721(6) 0.2179(5) 0.0367(13) Uani 1 1 d . . . . .
C7 C 0.4105(8) 0.3426(6) 0.0852(5) 0.0391(13) Uani 1 1 d . . . . .
C8 C 0.2484(8) 0.2654(7) 0.0107(5) 0.0414(14) Uani 1 1 d . . . . .
C9 C 0.0853(9) 0.3084(8) 0.0191(6) 0.0548(17) Uani 1 1 d . . . . .
H9 H 0.073622 0.385738 0.071762 0.066 Uiso 1 1 calc R U . . .
C10 C -0.0629(9) 0.2326(8) -0.0538(6) 0.0606(19) Uani 1 1 d . . . . .
H10 H -0.175589 0.257330 -0.049581 0.073 Uiso 1 1 calc R U . . .
C11 C -0.0388(9) 0.1236(8) -0.1300(6) 0.0555(17) Uani 1 1 d . . . . .
H11 H -0.137057 0.076988 -0.179967 0.067 Uiso 1 1 calc R U . . .
C12 C 0.2568(8) 0.1498(7) -0.0681(5) 0.0459(15) Uani 1 1 d . . . . .
H12 H 0.366455 0.119136 -0.073085 0.055 Uiso 1 1 calc R U . . .
H1A H 1.265(4) 0.921(7) 0.648(6) 0.055 Uiso 1 1 d D U . . .
H1B H 1.156(9) 0.955(7) 0.732(2) 0.055 Uiso 1 1 d D U . . .

loop_
_atom_site_aniso_label
_atom_site_aniso_U_11
_atom_site_aniso_U_22
_atom_site_aniso_U_33
_atom_site_aniso_U_23
_atom_site_aniso_U_13
_atom_site_aniso_U_12
Cd1 0.0283(3) 0.0372(4) 0.0322(4) -0.0094(3) -0.0035(3) 0.0041(2)
Cl1 0.0276(7) 0.0668(10) 0.0504(10) 0.0087(8) 0.0027(7) 0.0015(7)
O1 0.038(2) 0.067(3) 0.031(2) -0.005(2) -0.001(2) 0.014(2)
O2 0.063(3) 0.116(4) 0.073(4) 0.035(3) 0.026(3) 0.011(3)
O3 0.087(4) 0.100(4) 0.155(7) 0.038(5) -0.054(4) -0.041(4)
O4 0.088(4) 0.217(8) 0.079(4) -0.010(5) 0.006(3) 0.095(5)
O5 0.052(3) 0.092(4) 0.081(4) -0.001(3) -0.021(3) 0.027(3)
N1 0.039(3) 0.045(3) 0.041(3) -0.012(2) -0.004(2) 0.006(2)
N2 0.047(3) 0.057(3) 0.043(3) -0.018(3) -0.003(2) 0.011(2)
N3 0.038(3) 0.044(3) 0.055(3) -0.011(2) -0.005(2) -0.001(2)
N4 0.041(3) 0.047(3) 0.053(3) -0.012(2) -0.002(2) 0.006(2)
N5 0.042(3) 0.059(3) 0.045(3) -0.018(3) -0.002(2) 0.005(3)
N6 0.050(3) 0.055(3) 0.041(3) -0.012(2) -0.005(3) 0.002(3)
C1 0.037(3) 0.041(3) 0.035(3) -0.004(3) 0.001(3) 0.005(2)
C2 0.038(3) 0.055(4) 0.054(4) -0.013(3) -0.007(3) 0.012(3)
C3 0.048(4) 0.057(4) 0.052(4) -0.010(3) -0.003(3) 0.024(3)
C4 0.055(4) 0.039(3) 0.045(4) -0.011(3) -0.001(3) 0.010(3)
C5 0.041(3) 0.034(3) 0.035(3) 0.001(2) 0.003(3) 0.002(2)
C6 0.039(3) 0.033(3) 0.036(3) -0.004(2) 0.006(3) -0.002(2)
C7 0.043(3) 0.037(3) 0.034(3) -0.005(3) 0.004(3) -0.002(2)
C8 0.041(3) 0.049(3) 0.030(3) -0.007(3) 0.006(3) -0.004(3)
C9 0.049(4) 0.065(4) 0.048(4) -0.019(3) 0.010(3) 0.001(3)
C10 0.043(4) 0.086(5) 0.053(4) -0.024(4) 0.002(3) 0.013(3)
C11 0.042(4) 0.072(4) 0.046(4) -0.013(3) -0.002(3) -0.001(3)
C12 0.041(3) 0.054(3) 0.041(4) -0.008(3) 0.002(3) 0.004(3)

loop_
_atom_type_symbol
_atom_type_description
_atom_type_scat_dispersion_real
_atom_type_scat_dispersion_imag
_atom_type_scat_source
C C 0.0033 0.0016 'International Tables Vol C Tables 4.2.6.8 and 6.1.1.4'
H H 0.0000 0.0000 'International Tables Vol C Tables 4.2.6.8 and 6.1.1.4'
Cd Cd -0.8075 1.2024 'International Tables Vol C Tables 4.2.6.8 and 6.1.1.4'
Cl Cl 0.1484 0.1585 'International Tables Vol C Tables 4.2.6.8 and 6.1.1.4'
N N 0.0061 0.0033 'International Tables Vol C Tables 4.2.6.8 and 6.1.1.4'
O O 0.0106 0.0060 'International Tables Vol C Tables 4.2.6.8 and 6.1.1.4'

loop_
_geom_angle_atom_site_label_1
_geom_angle_atom_site_label_2
_geom_angle_atom_site_label_3
_geom_angle
_geom_angle_site_symmetry_1
_geom_angle_site_symmetry_3
_geom_angle_publ_flag
N1 Cd1 N1 180.0(2) 2_776 . ?
N1 Cd1 O1 89.57(16) 2_776 . ?
N1 Cd1 O1 90.43(16) . . ?
N1 Cd1 O1 90.43(16) 2_776 2_776 ?
N1 Cd1 O1 89.57(16) . 2_776 ?
O1 Cd1 O1 180.0 . 2_776 ?
N1 Cd1 O2 90.7(2) 2_776 . ?
N1 Cd1 O2 89.3(2) . . ?
O1 Cd1 O2 78.04(17) . . ?
O1 Cd1 O2 101.96(17) 2_776 . ?
N1 Cd1 O2 89.3(2) 2_776 2_776 ?
N1 Cd1 O2 90.7(2) . 2_776 ?
O1 Cd1 O2 101.96(17) . 2_776 ?
O1 Cd1 O2 78.04(17) 2_776 2_776 ?
O2 Cd1 O2 180.0 . 2_776 ?
O2 Cl1 O3 110.1(4) . . ?
O2 Cl1 O4 107.9(4) . . ?
O3 Cl1 O4 109.9(5) . . ?
O2 Cl1 O5 109.9(3) . . ?
O3 Cl1 O5 108.9(4) . . ?
O4 Cl1 O5 110.1(3) . . ?
Cd1 O1 H1A 109(5) . . ?
Cd1 O1 H1B 129(4) . . ?
H1A O1 H1B 112(6) . . ?
Cl1 O2 Cd1 129.9(3) . . ?
C2 N1 C1 118.1(5) . . ?
C2 N1 Cd1 119.6(4) . . ?
C1 N1 Cd1 122.2(4) . . ?
C6 N2 N5 118.1(5) . . ?
N4 N3 C6 117.3(5) . . ?
C7 N4 N3 117.4(5) . . ?
C7 N5 N2 117.2(5) . . ?
C11 N6 C12 117.5(5) . . ?
N1 C1 C5 122.3(5) . . ?
N1 C1 H1 118.8 . . ?
C5 C1 H1 118.8 . . ?
N1 C2 C3 122.5(6) . . ?
N1 C2 H2 118.7 . . ?
C3 C2 H2 118.7 . . ?
C2 C3 C4 118.8(6) . . ?
C2 C3 H3 120.6 . . ?
C4 C3 H3 120.6 . . ?
C3 C4 C5 119.9(5) . . ?
C3 C4 H4 120.0 . . ?
C5 C4 H4 120.0 . . ?
C4 C5 C1 118.2(5) . . ?
C4 C5 C6 121.4(5) . . ?
C1 C5 C6 120.3(5) . . ?
N2 C6 N3 124.4(5) . . ?
N2 C6 C5 117.3(5) . . ?
N3 C6 C5 118.3(5) . . ?
N5 C7 N4 125.3(5) . . ?
N5 C7 C8 117.9(5) . . ?
N4 C7 C8 116.7(5) . . ?
C12 C8 C9 118.1(5) . . ?
C12 C8 C7 121.3(5) . . ?
C9 C8 C7 120.6(5) . . ?
C8 C9 C10 118.3(6) . . ?
C8 C9 H9 120.9 . . ?
C10 C9 H9 120.9 . . ?
C11 C10 C9 118.7(6) . . ?
C11 C10 H10 120.6 . . ?
C9 C10 H10 120.6 . . ?
N6 C11 C10 123.9(6) . . ?
N6 C11 H11 118.0 . . ?
C10 C11 H11 118.0 . . ?
N6 C12 C8 123.4(6) . . ?
N6 C12 H12 118.3 . . ?
C8 C12 H12 118.3 . . ?

loop_
_geom_bond_atom_site_label_1
_geom_bond_atom_site_label_2
_geom_bond_distance
_geom_bond_site_symmetry_2
_geom_bond_publ_flag
Cd1 N1 2.263(4) 2_776 ?
Cd1 N1 2.263(4) . ?
Cd1 O1 2.291(4) . ?
Cd1 O1 2.291(4) 2_776 ?
Cd1 O2 2.395(5) . ?
Cd1 O2 2.395(5) 2_776 ?
Cl1 O2 1.395(5) . ?
Cl1 O3 1.396(6) . ?
Cl1 O4 1.401(6) . ?
Cl1 O5 1.410(5) . ?
O1 H1A 0.87(2) . ?
O1 H1B 0.87(2) . ?
N1 C2 1.339(7) . ?
N1 C1 1.348(7) . ?
N2 C6 1.321(7) . ?
N2 N5 1.329(6) . ?
N3 N4 1.331(6) . ?
N3 C6 1.339(7) . ?
N4 C7 1.324(7) . ?
N5 C7 1.322(7) . ?
N6 C11 1.315(8) . ?
N6 C12 1.337(7) . ?
C1 C5 1.376(7) . ?
C1 H1 0.9300 . ?
C2 C3 1.366(8) . ?
C2 H2 0.9300 . ?
C3 C4 1.371(8) . ?
C3 H3 0.9300 . ?
C4 C5 1.373(8) . ?
C4 H4 0.9300 . ?
C5 C6 1.473(8) . ?
C7 C8 1.487(7) . ?
C8 C12 1.371(8) . ?
C8 C9 1.375(9) . ?
C9 C10 1.403(9) . ?
C9 H9 0.9300 . ?
C10 C11 1.345(9) . ?
C10 H10 0.9300 . ?
C11 H11 0.9300 . ?
C12 H12 0.9300 . ?

loop_
_geom_hbond_atom_site_label_D
_geom_hbond_atom_site_label_H
_geom_hbond_atom_site_label_A
_geom_hbond_distance_DH
_geom_hbond_distance_HA
_geom_hbond_distance_DA
_geom_hbond_angle_DHA
_geom_hbond_site_symmetry_A
_geom_hbond_publ_flag
O1 H1A O4 0.87(2) 2.13(3) 2.930(7) 154(6) 2_876 yes
O1 H1B N6 0.87(2) 1.94(3) 2.776(6) 160(6) 1_666 yes
C1 H1 N3 0.93 2.47 2.805(7) 101.6 . yes
C2 H2 O3 0.93 2.44 3.250(8) 145.3 2_876 yes
C4 H4 O5 0.93 2.55 3.245(7) 131.6 1_545 yes
C12 H12 N5 0.93 2.49 2.825(7) 101.2 . yes

loop_
_geom_torsion_atom_site_label_1
_geom_torsion_atom_site_label_2
_geom_torsion_atom_site_label_3
_geom_torsion_atom_site_label_4
_geom_torsion
_geom_torsion_site_symmetry_1
_geom_torsion_site_symmetry_2
_geom_torsion_site_symmetry_3
_geom_torsion_site_symmetry_4
_geom_torsion_publ_flag
O3 Cl1 O2 Cd1 122.8(5) . . . . ?
O4 Cl1 O2 Cd1 -117.2(5) . . . . ?
O5 Cl1 O2 Cd1 2.8(6) . . . . ?
C6 N3 N4 C7 2.0(9) . . . . ?
C6 N2 N5 C7 0.4(9) . . . . ?
C2 N1 C1 C5 -0.5(9) . . . . ?
Cd1 N1 C1 C5 175.4(4) . . . . ?
C1 N1 C2 C3 -1.9(10) . . . . ?
Cd1 N1 C2 C3 -177.9(5) . . . . ?
N1 C2 C3 C4 2.1(11) . . . . ?
C2 C3 C4 C5 0.0(10) . . . . ?
C3 C4 C5 C1 -2.2(10) . . . . ?
C3 C4 C5 C6 176.0(6) . . . . ?
N1 C1 C5 C4 2.5(9) . . . . ?
N1 C1 C5 C6 -175.6(5) . . . . ?
N5 N2 C6 N3 -4.6(9) . . . . ?
N5 N2 C6 C5 178.8(5) . . . . ?
N4 N3 C6 N2 3.3(9) . . . . ?
N4 N3 C6 C5 179.9(5) . . . . ?
C4 C5 C6 N2 -7.3(9) . . . . ?
C1 C5 C6 N2 170.8(5) . . . . ?
C4 C5 C6 N3 175.8(6) . . . . ?
C1 C5 C6 N3 -6.1(9) . . . . ?
N2 N5 C7 N4 5.1(10) . . . . ?
N2 N5 C7 C8 -178.5(5) . . . . ?
N3 N4 C7 N5 -6.3(9) . . . . ?
N3 N4 C7 C8 177.3(5) . . . . ?
N5 C7 C8 C12 -9.9(9) . . . . ?
N4 C7 C8 C12 166.8(6) . . . . ?
N5 C7 C8 C9 170.1(6) . . . . ?
N4 C7 C8 C9 -13.2(9) . . . . ?
C12 C8 C9 C10 -0.5(10) . . . . ?
C7 C8 C9 C10 179.5(6) . . . . ?
C8 C9 C10 C11 -1.2(11) . . . . ?
C12 N6 C11 C10 -1.8(11) . . . . ?
C9 C10 C11 N6 2.4(12) . . . . ?
C11 N6 C12 C8 0.0(10) . . . . ?
C9 C8 C12 N6 1.1(10) . . . . ?
C7 C8 C12 N6 -178.9(6) . . . . ?
